data_2010778
loop_
_publ_author_name
'John Giantsidis'
'Mark M. Turnbull'

_publ_section_title
;
 6-Aminonicotinic acid hydrochloride
;
_journal_issue 3
_journal_name_full 'Acta Crystallographica Section C'
_journal_page_first 334
_journal_page_last 335
_journal_paper_doi 10.1107/S0108270199014821
_journal_volume 56
_journal_year 2000
_chemical_formula_moiety 'C6 H7 N2 O2 + , Cl-'
_chemical_formula_sum 'C6 H7 Cl N2 O2'
_chemical_formula_weight 174.59
_chemical_name_systematic
;
2-Amino-5-carboxypyridinium chloride
;
_space_group_IT_number 2
_symmetry_cell_setting triclinic
_symmetry_space_group_name_Hall '-P 1'
_symmetry_space_group_name_H-M 'P -1'
_audit_creation_method SHELXL97
_cell_angle_alpha 101.398(4)
_cell_angle_beta 90.799(4)
_cell_angle_gamma 112.515(3)
_cell_formula_units_Z 2
_cell_length_a 6.844(2)
_cell_length_b 6.908(2)
_cell_length_c 9.061(3)
_cell_measurement_reflns_used 4366
_cell_measurement_temperature 170(2)
_cell_measurement_theta_max 26.4
_cell_measurement_theta_min 2.30
_cell_volume 386.0(2)
_computing_cell_refinement 'SAINT (Siemens, 1996)'
_computing_data_collection 'SMART (Siemens, 1996)'
_computing_data_reduction SAINT
_computing_publication_material SHELXL97
_computing_structure_refinement 'SHELXL97 (Sheldrick, 1997b)'
_computing_structure_solution 'SHELXS97 (Sheldrick, 1997a)'
_diffrn_ambient_temperature 170(2)
_diffrn_measured_fraction_theta_full .985
_diffrn_measured_fraction_theta_max .985
_diffrn_measurement_device_type 'Siemens CCD area detector'
_diffrn_measurement_method '\f and \w scans'
_diffrn_radiation_monochromator graphite
_diffrn_radiation_source 'fine-focus sealed tube'
_diffrn_radiation_type MoK\a
_diffrn_radiation_wavelength .71073
_diffrn_reflns_av_R_equivalents .025
_diffrn_reflns_av_sigmaI/netI .025
_diffrn_reflns_limit_h_max 7
_diffrn_reflns_limit_h_min -8
_diffrn_reflns_limit_k_max 8
_diffrn_reflns_limit_k_min -8
_diffrn_reflns_limit_l_max 11
_diffrn_reflns_limit_l_min -11
_diffrn_reflns_number 4979
_diffrn_reflns_theta_full 26.40
_diffrn_reflns_theta_max 26.4
_diffrn_reflns_theta_min 2.3
_exptl_absorpt_coefficient_mu .443
_exptl_absorpt_correction_T_max .849
_exptl_absorpt_correction_T_min .532
_exptl_absorpt_correction_type empirical
_exptl_absorpt_process_details '(SADABS; Sheldrick, 1996)'
_exptl_crystal_colour colourless
_exptl_crystal_density_diffrn 1.502
_exptl_crystal_density_method 'not measured'
_exptl_crystal_description prism
_exptl_crystal_F_000 180
_exptl_crystal_size_max .80
_exptl_crystal_size_mid .54
_exptl_crystal_size_min .37
_refine_diff_density_max .274
_refine_diff_density_min -.268
_refine_ls_extinction_method none
_refine_ls_goodness_of_fit_ref 1.135
_refine_ls_hydrogen_treatment mixed
_refine_ls_matrix_type full
_refine_ls_number_parameters 112
_refine_ls_number_reflns 1566
_refine_ls_number_restraints 0
_refine_ls_restrained_S_all 1.135
_refine_ls_R_factor_all .037
_refine_ls_R_factor_gt .034
_refine_ls_shift/su_max <0.001
_refine_ls_shift/su_mean .000
_refine_ls_structure_factor_coef Fsqd
_refine_ls_weighting_details 'w = 1/[\s^2^(Fo^2^)+(0.0467P)^2^+0.1511P] where P=(Fo^2^+2Fc^2^)/3'
_refine_ls_weighting_scheme calc
_refine_ls_wR_factor_ref .091
_reflns_number_gt 1459
_reflns_number_total 1566
_reflns_threshold_expression I>2\s(I)
_cod_data_source_file ta1270.cif
_cod_data_source_block I
_cod_depositor_comments
;
The following automatic conversions were performed:
'_symmetry_cell_setting' value 'Triclinic' changed to 'triclinic'
according to '/home/saulius/struct/CIF-dictionaries/cif_core.dic'
dictionary named 'cif_core.dic' version 2.4.1 from 2010-06-29.

Automatic conversion script
Id: cif_fix_enum 1527 2010-12-29 10:47:43Z saulius 

The following automatic conversions were performed:

'_symmetry_cell_setting' value 'Triclinic' changed to 'triclinic'
according to /home/saulius/struct/CIF-dictionaries/cif_core.dic
dictionary named 'cif_core.dic' version 2.4.1 from 2010-06-29.

Automatic conversion script
Id: cif_fix_values 1715 2011-07-08 13:25:40Z adriana 

The following automatic conversions were performed:

'_refine_ls_weighting_scheme' value 'calc w =
1/[\s^2^(Fo^2^)+(0.0467P)^2^+0.1511P] where P=(Fo^2^+2Fc^2^)/3' was
changed to 'calc'. New tag '_refine_ls_weighting_details' was
created. The value of the new tag was set to 'w =
1/[\s^2^(Fo^2^)+(0.0467P)^2^+0.1511P] where P=(Fo^2^+2Fc^2^)/3'.

Automatic conversion script
Id: cif_fix_values 3143 2015-03-26 13:38:13Z robertas 
;
_cod_original_cell_volume 386.01(19)
_cod_original_sg_symbol_H-M P-1
_cod_database_code 2010778
_cod_database_fobs_code 2010778

loop_
_symmetry_equiv_pos_as_xyz
'x, y, z'
'-x, -y, -z'

loop_
_atom_site_label
_atom_site_fract_x
_atom_site_fract_y
_atom_site_fract_z
_atom_site_U_iso_or_equiv
_atom_site_adp_type
_atom_site_calc_flag
_atom_site_refinement_flags
_atom_site_occupancy
_atom_site_disorder_assembly
_atom_site_disorder_group
_atom_site_type_symbol
Cl .06059(6) .71023(7) .34461(4) .02601(16) Uani d . 1 . . Cl
N1 -.2274(2) .7457(2) -.40259(16) .0221(3) Uani d . 1 . . N
H1 -.138(4) .738(3) -.475(3) .027 Uiso d . 1 . . H
C2 -.4106(3) .7616(2) -.44241(18) .0213(3) Uani d . 1 . . C
N2 -.4539(3) .7663(2) -.58491(17) .0264(3) Uani d . 1 . . N
H2A -.578(4) .762(3) -.612(3) .032 Uiso d . 1 . . H
H2B -.374(4) .750(3) -.652(3) .032 Uiso d . 1 . . H
C3 -.5497(3) .7698(3) -.32878(19) .0262(4) Uani d . 1 . . C
H3 -.6815 .7777 -.3532 .031 Uiso d R 1 . . H
C4 -.4937(3) .7667(3) -.1843(2) .0273(4) Uani d . 1 . . C
H4 -.5867 .7730 -.1084 .033 Uiso d R 1 . . H
C5 -.2992(3) .7534(3) -.14738(19) .0240(4) Uani d . 1 . . C
C6 -.1700(3) .7422(3) -.25972(19) .0234(4) Uani d . 1 . . C
H6 -.0388 .7317 -.2373 .028 Uiso d R 1 . . H
C7 -.2376(3) .7500(3) .0101(2) .0287(4) Uani d . 1 . . C
O1 -.0572(2) .7249(3) .02368(15) .0397(4) Uani d . 1 . . O
H1O -.030(4) .717(4) .111(3) .048 Uiso d . 1 . . H
O2 -.3430(3) .7716(3) .11382(15) .0474(4) Uani d . 1 . . O

loop_
_atom_site_aniso_label
_atom_site_aniso_U_11
_atom_site_aniso_U_22
_atom_site_aniso_U_33
_atom_site_aniso_U_12
_atom_site_aniso_U_13
_atom_site_aniso_U_23
Cl .0249(2) .0351(3) .0205(2) .01343(18) .00302(16) .00815(16)
N1 .0227(7) .0266(7) .0178(7) .0101(6) .0042(6) .0055(5)
C2 .0234(8) .0202(8) .0191(8) .0067(6) .0009(6) .0054(6)
N2 .0268(8) .0355(8) .0182(7) .0126(7) .0022(6) .0081(6)
C3 .0233(9) .0342(9) .0245(9) .0136(7) .0045(7) .0091(7)
C4 .0276(9) .0355(9) .0218(8) .0144(8) .0075(7) .0085(7)
C5 .0274(9) .0263(8) .0184(8) .0105(7) .0021(7) .0055(6)
C6 .0236(8) .0253(8) .0211(8) .0096(7) -.0001(6) .0050(6)
C7 .0315(10) .0347(9) .0210(9) .0136(8) .0011(7) .0075(7)
O1 .0425(9) .0658(10) .0206(7) .0306(8) .0005(6) .0123(7)
O2 .0501(9) .0869(12) .0207(7) .0401(9) .0106(6) .0189(7)

loop_
_atom_type_symbol
_atom_type_description
_atom_type_scat_dispersion_real
_atom_type_scat_dispersion_imag
_atom_type_scat_source
C C .0033 .0016 'International Tables Vol C Tables 4.2.6.8 and 6.1.1.4'
H H .0000 .0000 'International Tables Vol C Tables 4.2.6.8 and 6.1.1.4'
N N .0061 .0033 'International Tables Vol C Tables 4.2.6.8 and 6.1.1.4'
O O .0106 .0060 'International Tables Vol C Tables 4.2.6.8 and 6.1.1.4'
Cl Cl .1484 .1585 'International Tables Vol C Tables 4.2.6.8 and 6.1.1.4'

loop_
_geom_angle_atom_site_label_1
_geom_angle_atom_site_label_2
_geom_angle_atom_site_label_3
_geom_angle
_geom_angle_publ_flag
C2 N1 C6 122.97(15) y
C2 N1 H1 118.4(13) y
C6 N1 H1 118.6(13) y
N2 C2 N1 119.18(16) y
N2 C2 C3 123.12(17) y
N1 C2 C3 117.70(15) y
C2 N2 H2A 118.3(15) n
C2 N2 H2B 121.1(15) n
H2A N2 H2B 120(2) n
C4 C3 C2 119.91(16) y
C4 C3 H3 120.0 n
C2 C3 H3 120.0 n
C3 C4 C5 120.43(16) y
C3 C4 H4 119.7 n
C5 C4 H4 119.8 n
C6 C5 C4 118.34(16) y
C6 C5 C7 121.11(16) y
C4 C5 C7 120.55(16) y
N1 C6 C5 120.65(16) y
N1 C6 H6 119.7 n
C5 C6 H6 119.6 n
O2 C7 O1 124.46(17) y
O2 C7 C5 122.64(17) y
O1 C7 C5 112.90(15) y
C7 O1 H1O 110.9(19) n

loop_
_geom_bond_atom_site_label_1
_geom_bond_atom_site_label_2
_geom_bond_site_symmetry_2
_geom_bond_distance
_geom_bond_publ_flag
N1 C2 . 1.350(2) y
N1 C6 . 1.355(2) y
N1 H1 . .91(2) n
C2 N2 . 1.330(2) y
C2 C3 . 1.420(2) y
N2 H2A . .87(3) n
N2 H2B . .84(2) n
C3 C4 . 1.365(2) y
C3 H3 . .9500 n
C4 C5 . 1.409(3) y
C4 H4 . .9500 n
C5 C6 . 1.367(2) y
C5 C7 . 1.489(2) y
C6 H6 . .9500 n
C7 O2 . 1.213(2) y
C7 O1 . 1.318(2) y
O1 H1O . .83(3) n

loop_
_geom_hbond_atom_site_label_D
_geom_hbond_atom_site_label_H
_geom_hbond_atom_site_label_A
_geom_hbond_site_symmetry_A
_geom_hbond_distance_DH
_geom_hbond_distance_HA
_geom_hbond_distance_DA
_geom_hbond_angle_DHA
_geom_hbond_publ_flag
N1 H1 Cl 1_554 .91(2) 2.17(2) 3.0766(16) 177.1(19) y
N2 H2A Cl 1_454 .87(3) 2.37(3) 3.234(2) 170(2) y
O1 H1O Cl . .83(3) 2.21(3) 3.0381(16) 177(2) y
N2 H2B O2 1_554 .84(2) 2.17(2) 2.847(2) 138(2) y

loop_
_cod_related_entry_id
_cod_related_entry_database
_cod_related_entry_code
1 ChemSpider 2043552
